data_7102416
loop_
_publ_author_name
'Lorcy, Dominique'
'Guerro, Michel'
'Pellon, Pascal'
'Carlier, Roger'

_publ_section_title
;
 Unprecedented metal template effect on the coupling of dithiafulvene
 moieties.
;
_journal_issue 2
_journal_name_full 'Chemical communications (Cambridge, England)'
_journal_page_first 212
_journal_page_last 213
_journal_paper_doi 10.1039/b311197k
_journal_year 2004
_chemical_compound_source 'synthesis as described'
_chemical_formula_moiety 'C40 H34 Mo1 O4 P2 S4'
_chemical_formula_sum 'C40 H34 Mo O4 P2 S4'
_chemical_formula_weight 864.79
_chemical_name_systematic
;
?
;
_space_group_IT_number 15
_symmetry_cell_setting monoclinic
_symmetry_Int_Tables_number 15
_symmetry_space_group_name_Hall '-C 2yc'
_symmetry_space_group_name_H-M 'C 1 2/c 1'
_atom_sites_solution_hydrogens geom
_atom_sites_solution_primary direct
_atom_sites_solution_secondary difmap
_audit_conform_dict_location ftp://ftp.iucr.org/pub/cif_core.dic
_audit_conform_dict_name cif_core.dic
_audit_conform_dict_version 2.2
_audit_creation_date 2003-07-11T12:07:51-00:00
_audit_creation_method 'WinGX routine CIF_UPDATE'
_cell_angle_alpha 90
_cell_angle_beta 116.3260(10)
_cell_angle_gamma 90
_cell_formula_units_Z 8
_cell_length_a 23.3608(5)
_cell_length_b 19.7947(4)
_cell_length_c 19.4065(5)
_cell_measurement_reflns_used 9072
_cell_measurement_temperature 293(2)
_cell_measurement_theta_max 27.103
_cell_measurement_theta_min 2.396
_cell_measurement_wavelength 0.71073
_cell_volume 8043.2(3)
_computing_cell_refinement 'HKL Scalepack (Otwinowski & Minor 1997)'
_computing_data_collection 'Collect (Nonius BV, 1997-2000)'
_computing_data_reduction 'HKL Denzo and Scalepack (Otwinowski & Minor 1997)'
_computing_molecular_graphics 'Ortep-3 for Windows (Farrugia, 1997)'
_computing_publication_material 'WinGX publication routines (Farrugia, 1999)'
_computing_structure_refinement 'SHELXL-97 (Sheldrick, 1997)'
_computing_structure_solution 'SHELXS-97 (Sheldrick, 1997)'
_diffrn_ambient_temperature 293(2)
_diffrn_detector 'CCD plate'
_diffrn_measured_fraction_theta_full 0.998
_diffrn_measured_fraction_theta_max 0.998
_diffrn_measurement_device '95mm CCD camera on \k-goniostat'
_diffrn_measurement_device_type KappaCCD
_diffrn_measurement_method 'CCD rotation images, thick slices'
_diffrn_orient_matrix_type 'by Nonius Collect from scalepack cell'
_diffrn_orient_matrix_UB_11 0.161403E-1
_diffrn_orient_matrix_UB_12 -0.47263E-1
_diffrn_orient_matrix_UB_13 0.33294E-2
_diffrn_orient_matrix_UB_21 0.284964E-1
_diffrn_orient_matrix_UB_22 0.64997E-2
_diffrn_orient_matrix_UB_23 0.560293E-1
_diffrn_orient_matrix_UB_31 -0.347629E-1
_diffrn_orient_matrix_UB_32 -0.16616E-1
_diffrn_orient_matrix_UB_33 0.124469E-1
_diffrn_radiation_monochromator graphite
_diffrn_radiation_probe x-ray
_diffrn_radiation_type MoK\a
_diffrn_radiation_wavelength 0.71073
_diffrn_reflns_av_R_equivalents 0.0542
_diffrn_reflns_av_unetI/netI 0.0794
_diffrn_reflns_limit_h_max 29
_diffrn_reflns_limit_h_min -29
_diffrn_reflns_limit_k_max 25
_diffrn_reflns_limit_k_min -25
_diffrn_reflns_limit_l_max 24
_diffrn_reflns_limit_l_min -24
_diffrn_reflns_number 17403
_diffrn_reflns_theta_full 27.1
_diffrn_reflns_theta_max 27.1
_diffrn_reflns_theta_min 2.71
_diffrn_source 'Enraf Nonius FR590'
_exptl_absorpt_coefficient_mu 0.652
_exptl_absorpt_correction_T_max 0.9681
_exptl_absorpt_correction_T_min 0.9142
_exptl_absorpt_correction_type none
_exptl_crystal_colour yellow
_exptl_crystal_density_diffrn 1.428
_exptl_crystal_density_method 'not measured'
_exptl_crystal_description prism
_exptl_crystal_F_000 3536
_exptl_crystal_size_max 0.14
_exptl_crystal_size_mid 0.12
_exptl_crystal_size_min 0.05
_refine_diff_density_max 0.469
_refine_diff_density_min -0.536
_refine_diff_density_rms 0.073
_refine_ls_extinction_coef 0.00031(7)
_refine_ls_extinction_expression Fc^*^=kFc[1+0.001xFc^2^\l^3^/sin(2\q)]^-1/4^
_refine_ls_extinction_method SHELXL
_refine_ls_goodness_of_fit_ref 0.99
_refine_ls_hydrogen_treatment mixed
_refine_ls_matrix_type full
_refine_ls_number_parameters 461
_refine_ls_number_reflns 8861
_refine_ls_number_restraints 0
_refine_ls_restrained_S_all 0.99
_refine_ls_R_factor_all 0.1026
_refine_ls_R_factor_gt 0.048
_refine_ls_shift/su_max 0.001
_refine_ls_shift/su_mean 0
_refine_ls_structure_factor_coef Fsqd
_refine_ls_weighting_details 'calc w=1/[\s^2^(Fo^2^)+(0.0628P)^2^+0.0000P] where P=(Fo^2^+2Fc^2^)/3'
_refine_ls_weighting_scheme calc
_refine_ls_wR_factor_gt 0.1114
_refine_ls_wR_factor_ref 0.1365
_reflns_number_gt 5247
_reflns_number_total 8861
_reflns_threshold_expression >2sigma(I)
_cod_data_source_file b311197k.txt
_cod_data_source_block compound5a
_cod_original_sg_symbol_H-M 'C 2/c'
_cod_database_code 7102416

loop_
_symmetry_equiv_pos_as_xyz
'x, y, z'
'-x, y, -z+1/2'
'x+1/2, y+1/2, z'
'-x+1/2, y+1/2, -z+1/2'
'-x, -y, -z'
'x, -y, z-1/2'
'-x+1/2, -y+1/2, -z'
'x+1/2, -y+1/2, z-1/2'

loop_
_atom_site_label
_atom_site_type_symbol
_atom_site_fract_x
_atom_site_fract_y
_atom_site_fract_z
_atom_site_U_iso_or_equiv
_atom_site_adp_type
_atom_site_occupancy
_atom_site_symmetry_multiplicity
_atom_site_calc_flag
_atom_site_refinement_flags
Mo1 Mo 0.708219(18) -0.307952(15) 0.11554(2) 0.04264(13) Uani 1 1 d .
C101 C 0.7034(2) -0.4093(2) 0.1165(2) 0.0507(10) Uani 1 1 d .
O1 O 0.70164(19) -0.46698(15) 0.1114(2) 0.0799(11) Uani 1 1 d .
C102 C 0.6604(3) -0.3136(2) 0.0021(3) 0.0618(12) Uani 1 1 d .
O2 O 0.6334(2) -0.32002(18) -0.0642(2) 0.0945(13) Uani 1 1 d .
C103 C 0.7887(3) -0.3159(2) 0.1065(3) 0.0581(12) Uani 1 1 d .
O3 O 0.8361(2) -0.31980(18) 0.1009(2) 0.0839(11) Uani 1 1 d .
C104 C 0.7182(2) -0.2063(2) 0.1041(3) 0.0553(11) Uani 1 1 d .
O4 O 0.7256(2) -0.15113(15) 0.0936(2) 0.0849(11) Uani 1 1 d .
C31 C 0.5858(2) -0.19492(18) 0.1110(3) 0.0489(10) Uani 1 1 d .
C36 C 0.6084(2) -0.1499(2) 0.1730(3) 0.0576(12) Uani 1 1 d .
H36 H 0.6281 -0.1663 0.2231 0.069 Uiso 1 1 calc R
C35 C 0.6017(2) -0.0808(2) 0.1601(3) 0.0706(14) Uani 1 1 d .
H35 H 0.6169 -0.0513 0.2017 0.085 Uiso 1 1 calc R
C34 C 0.5726(3) -0.0557(2) 0.0864(4) 0.0752(15) Uani 1 1 d .
H34 H 0.5687 -0.0093 0.0781 0.09 Uiso 1 1 calc R
C33 C 0.5492(3) -0.0995(2) 0.0250(3) 0.0744(15) Uani 1 1 d .
H33 H 0.5286 -0.0827 -0.0248 0.089 Uiso 1 1 calc R
C32 C 0.5561(2) -0.1685(2) 0.0372(3) 0.0604(12) Uani 1 1 d .
H32 H 0.5406 -0.1977 -0.0047 0.072 Uiso 1 1 calc R
C21 C 0.5311(2) -0.32560(19) 0.0530(2) 0.0464(10) Uani 1 1 d .
C22 C 0.5348(2) -0.38159(19) 0.0122(2) 0.0525(11) Uani 1 1 d .
H22 H 0.5744 -0.397 0.0184 0.063 Uiso 1 1 calc R
C23 C 0.4799(2) -0.4146(2) -0.0376(3) 0.0627(13) Uani 1 1 d .
H23 H 0.4828 -0.4522 -0.0647 0.075 Uiso 1 1 calc R
C24 C 0.4214(2) -0.3923(2) -0.0474(3) 0.0636(13) Uani 1 1 d .
H24 H 0.3846 -0.4149 -0.081 0.076 Uiso 1 1 calc R
C25 C 0.4168(2) -0.3371(2) -0.0080(3) 0.0646(13) Uani 1 1 d .
H25 H 0.3769 -0.3216 -0.0154 0.078 Uiso 1 1 calc R
C26 C 0.4714(2) -0.3041(2) 0.0429(3) 0.0591(12) Uani 1 1 d .
H26 H 0.4681 -0.2672 0.0706 0.071 Uiso 1 1 calc R
C1 C 0.5990(2) -0.30260(19) 0.2128(2) 0.0491(10) Uani 1 1 d .
H1 H 0.5987 -0.2653 0.2418 0.059 Uiso 1 1 calc R
C2 C 0.5953(2) -0.36348(19) 0.2412(2) 0.0480(10) Uani 1 1 d .
C4 C 0.5994(2) -0.4619(2) 0.3340(3) 0.0611(12) Uani 1 1 d .
C6 C 0.6059(3) -0.4947(3) 0.4070(3) 0.0897(19) Uani 1 1 d .
H6C H 0.6058 -0.4607 0.4421 0.135 Uiso 1 1 calc R
H6B H 0.6453 -0.5195 0.4299 0.135 Uiso 1 1 calc R
H6A H 0.5707 -0.525 0.3955 0.135 Uiso 1 1 calc R
C3 C 0.5984(3) -0.4932(2) 0.2729(3) 0.0668(13) Uani 1 1 d .
C5 C 0.6027(4) -0.5673(3) 0.2612(4) 0.116(3) Uani 1 1 d .
H5A H 0.6003 -0.5751 0.2112 0.174 Uiso 1 1 calc R
H5B H 0.568 -0.5901 0.2652 0.174 Uiso 1 1 calc R
H5C H 0.6425 -0.5844 0.2997 0.174 Uiso 1 1 calc R
S2 S 0.59501(7) -0.37388(6) 0.33056(7) 0.0673(4) Uani 1 1 d .
S1 S 0.59062(7) -0.44104(5) 0.19526(7) 0.0602(3) Uani 1 1 d .
P1 P 0.60425(5) -0.28550(5) 0.12498(6) 0.0430(3) Uani 1 1 d .
P2 P 0.77211(5) -0.30852(5) 0.26124(6) 0.0442(3) Uani 1 1 d .
C51 C 0.8589(2) -0.3100(2) 0.2928(2) 0.0490(10) Uani 1 1 d .
C52 C 0.8863(2) -0.3712(2) 0.2845(3) 0.0621(12) Uani 1 1 d .
H52 H 0.8606 -0.4091 0.2654 0.074 Uiso 1 1 calc R
C53 C 0.9502(3) -0.3754(3) 0.3042(3) 0.0797(16) Uani 1 1 d .
H53 H 0.9677 -0.4163 0.2997 0.096 Uiso 1 1 calc R
C54 C 0.9885(3) -0.3192(4) 0.3305(3) 0.0826(17) Uani 1 1 d .
H54 H 1.0317 -0.3223 0.3432 0.099 Uiso 1 1 calc R
C55 C 0.9630(2) -0.2587(3) 0.3380(3) 0.0741(15) Uani 1 1 d .
H55 H 0.9888 -0.2206 0.3548 0.089 Uiso 1 1 calc R
C56 C 0.8994(2) -0.2550(2) 0.3206(3) 0.0625(12) Uani 1 1 d .
H56 H 0.8829 -0.2142 0.3277 0.075 Uiso 1 1 calc R
C41 C 0.7591(2) -0.23689(19) 0.3133(2) 0.0502(10) Uani 1 1 d .
C46 C 0.7671(2) -0.1720(2) 0.2920(3) 0.0589(12) Uani 1 1 d .
H46 H 0.7801 -0.1658 0.2536 0.071 Uiso 1 1 calc R
C45 C 0.7558(3) -0.1157(2) 0.3280(4) 0.0776(17) Uani 1 1 d .
H45 H 0.7616 -0.0723 0.3139 0.093 Uiso 1 1 calc R
C44 C 0.7361(3) -0.1250(3) 0.3839(4) 0.0816(17) Uani 1 1 d .
H44 H 0.7294 -0.0877 0.4086 0.098 Uiso 1 1 calc R
C43 C 0.7261(3) -0.1883(3) 0.4038(3) 0.0771(16) Uani 1 1 d .
H43 H 0.7117 -0.194 0.441 0.092 Uiso 1 1 calc R
C42 C 0.7375(2) -0.2449(2) 0.3684(3) 0.0624(12) Uani 1 1 d .
H42 H 0.7306 -0.2881 0.3822 0.075 Uiso 1 1 calc R
C11 C 0.7612(2) -0.3820(2) 0.3086(3) 0.0523(11) Uani 1 1 d .
H11 H 0.727 -0.4096 0.2784 0.063 Uiso 1 1 calc R
C12 C 0.7954(2) -0.4026(2) 0.3812(3) 0.0541(11) Uani 1 1 d .
C13 C 0.8384(3) -0.4709(2) 0.5089(3) 0.0698(14) Uani 1 1 d .
C15 C 0.8426(3) -0.5275(3) 0.5637(4) 0.105(2) Uani 1 1 d .
H15A H 0.811 -0.5613 0.5365 0.158 Uiso 1 1 calc R
H15B H 0.8349 -0.5097 0.6049 0.158 Uiso 1 1 calc R
H15C H 0.8843 -0.5475 0.5844 0.158 Uiso 1 1 calc R
C14 C 0.8751(2) -0.4156(3) 0.5268(3) 0.0661(13) Uani 1 1 d .
C16 C 0.9273(3) -0.3958(3) 0.6040(3) 0.096(2) Uani 1 1 d .
H16C H 0.9455 -0.3535 0.5995 0.144 Uiso 1 1 calc R
H16B H 0.9599 -0.4299 0.6214 0.144 Uiso 1 1 calc R
H16A H 0.9099 -0.3913 0.6402 0.144 Uiso 1 1 calc R
S3 S 0.77972(7) -0.47827(6) 0.41512(9) 0.0747(4) Uani 1 1 d .
S4 S 0.86130(6) -0.35966(6) 0.45149(7) 0.0651(3) Uani 1 1 d .

loop_
_atom_site_aniso_label
_atom_site_aniso_U_11
_atom_site_aniso_U_22
_atom_site_aniso_U_33
_atom_site_aniso_U_23
_atom_site_aniso_U_13
_atom_site_aniso_U_12
Mo1 0.0496(2) 0.03226(17) 0.0453(2) -0.00160(13) 0.02036(16) 0.00024(15)
C101 0.057(3) 0.043(2) 0.055(3) -0.0002(18) 0.027(2) 0.0060(19)
O1 0.108(3) 0.0387(17) 0.099(3) 0.0003(16) 0.051(2) 0.0074(18)
C102 0.076(4) 0.046(2) 0.068(3) 0.000(2) 0.036(3) -0.008(2)
O2 0.130(4) 0.090(3) 0.049(2) -0.0067(18) 0.027(2) -0.026(2)
C103 0.067(3) 0.052(2) 0.065(3) -0.006(2) 0.038(3) -0.004(2)
O3 0.085(3) 0.079(2) 0.109(3) -0.001(2) 0.064(3) 0.001(2)
C104 0.058(3) 0.046(2) 0.059(3) -0.0046(19) 0.024(2) -0.001(2)
O4 0.114(3) 0.0422(17) 0.097(3) 0.0050(17) 0.046(3) -0.0116(19)
C31 0.048(3) 0.0368(19) 0.058(3) 0.0023(18) 0.020(2) 0.0023(18)
C36 0.048(3) 0.047(2) 0.065(3) -0.004(2) 0.013(2) -0.0001(19)
C35 0.066(3) 0.045(2) 0.095(4) -0.011(2) 0.030(3) -0.003(2)
C34 0.071(4) 0.039(2) 0.112(5) 0.014(3) 0.037(3) 0.012(2)
C33 0.086(4) 0.051(3) 0.085(4) 0.021(3) 0.037(3) 0.014(3)
C32 0.075(3) 0.046(2) 0.057(3) 0.0049(19) 0.026(3) 0.006(2)
C21 0.048(3) 0.045(2) 0.040(2) 0.0039(16) 0.0147(19) 0.0010(18)
C22 0.053(3) 0.043(2) 0.050(3) -0.0040(17) 0.012(2) 0.0002(19)
C23 0.061(3) 0.059(3) 0.055(3) -0.008(2) 0.013(2) -0.007(2)
C24 0.056(3) 0.060(3) 0.056(3) -0.001(2) 0.007(2) -0.014(2)
C25 0.045(3) 0.073(3) 0.070(3) 0.011(2) 0.020(3) 0.001(2)
C26 0.057(3) 0.059(3) 0.059(3) 0.000(2) 0.024(2) -0.001(2)
C1 0.052(3) 0.043(2) 0.050(2) -0.0011(17) 0.020(2) 0.0031(19)
C2 0.048(3) 0.053(2) 0.043(2) -0.0017(17) 0.020(2) 0.0006(19)
C4 0.070(3) 0.058(3) 0.058(3) 0.007(2) 0.032(3) -0.002(2)
C6 0.132(6) 0.082(4) 0.077(4) 0.021(3) 0.066(4) 0.007(4)
C3 0.089(4) 0.052(2) 0.067(3) 0.004(2) 0.041(3) -0.005(2)
C5 0.214(9) 0.056(3) 0.100(5) 0.011(3) 0.090(6) 0.011(4)
S2 0.0965(11) 0.0605(7) 0.0573(7) 0.0013(5) 0.0453(7) 0.0031(7)
S1 0.0845(9) 0.0466(6) 0.0520(7) -0.0025(5) 0.0326(6) -0.0070(6)
P1 0.0460(6) 0.0353(5) 0.0434(6) -0.0006(4) 0.0160(5) 0.0013(4)
P2 0.0427(6) 0.0387(5) 0.0484(6) -0.0040(4) 0.0177(5) -0.0008(4)
C51 0.046(2) 0.057(2) 0.043(2) 0.0014(18) 0.0178(19) 0.004(2)
C52 0.054(3) 0.063(3) 0.072(3) 0.001(2) 0.030(3) 0.007(2)
C53 0.074(4) 0.095(4) 0.076(4) 0.012(3) 0.039(3) 0.019(3)
C54 0.041(3) 0.145(6) 0.057(3) 0.001(3) 0.018(3) 0.004(3)
C55 0.043(3) 0.098(4) 0.073(4) -0.015(3) 0.017(3) -0.017(3)
C56 0.057(3) 0.065(3) 0.063(3) -0.007(2) 0.025(3) -0.006(2)
C41 0.043(2) 0.045(2) 0.049(2) -0.0091(17) 0.008(2) 0.0007(18)
C46 0.052(3) 0.049(2) 0.062(3) -0.012(2) 0.013(2) -0.003(2)
C45 0.061(3) 0.048(3) 0.099(4) -0.023(3) 0.014(3) 0.000(2)
C44 0.069(4) 0.070(3) 0.092(4) -0.038(3) 0.023(3) 0.008(3)
C43 0.058(3) 0.099(4) 0.071(3) -0.022(3) 0.025(3) 0.012(3)
C42 0.057(3) 0.065(3) 0.066(3) -0.008(2) 0.028(3) 0.007(2)
C11 0.045(3) 0.045(2) 0.066(3) -0.0011(19) 0.024(2) -0.0013(19)
C12 0.052(3) 0.045(2) 0.065(3) 0.0037(19) 0.025(2) 0.004(2)
C13 0.075(4) 0.066(3) 0.082(4) 0.022(3) 0.047(3) 0.020(3)
C15 0.131(6) 0.086(4) 0.127(6) 0.051(4) 0.081(5) 0.024(4)
C14 0.057(3) 0.081(3) 0.063(3) 0.018(2) 0.028(3) 0.012(3)
C16 0.082(5) 0.130(5) 0.071(4) 0.027(3) 0.029(3) 0.007(4)
S3 0.0840(10) 0.0524(6) 0.0904(10) 0.0127(6) 0.0411(8) -0.0065(6)
S4 0.0577(8) 0.0675(7) 0.0608(7) 0.0132(6) 0.0177(6) -0.0079(6)

loop_
_atom_type_symbol
_atom_type_description
_atom_type_scat_dispersion_real
_atom_type_scat_dispersion_imag
_atom_type_scat_source
C C 0.0033 0.0016 'International Tables Vol C Tables 4.2.6.8 and 6.1.1.4'
H H 0 0 'International Tables Vol C Tables 4.2.6.8 and 6.1.1.4'
O O 0.0106 0.006 'International Tables Vol C Tables 4.2.6.8 and 6.1.1.4'
P P 0.1023 0.0942 'International Tables Vol C Tables 4.2.6.8 and 6.1.1.4'
S S 0.1246 0.1234 'International Tables Vol C Tables 4.2.6.8 and 6.1.1.4'
Mo Mo -1.6832 0.6857 'International Tables Vol C Tables 4.2.6.8 and 6.1.1.4'

loop_
_exptl_crystal_face_index_h
_exptl_crystal_face_index_k
_exptl_crystal_face_index_l
_exptl_crystal_face_perp_dist
1 0 0 0.06
-1 0 0 0.08
0 1 0 0.09
0 -1 0 0.08
0 0 1 0.06
0 0 -1 0.06
-1 -5 5 0.077
1 5 3 0.059
-1 -5 -14 0.061
3 13 -12 0.057
-3 0 2 0.041
3 0 -2 0.012
5 -4 -4 0.043

loop_
_geom_angle_atom_site_label_1
_geom_angle_atom_site_label_2
_geom_angle_atom_site_label_3
_geom_angle
C103 Mo1 C102 89.2(2)
C103 Mo1 C101 88.87(17)
C102 Mo1 C101 87.01(17)
C103 Mo1 C104 84.84(18)
C102 Mo1 C104 88.28(17)
C101 Mo1 C104 172.20(18)
C103 Mo1 P2 89.22(14)
C102 Mo1 P2 176.27(13)
C101 Mo1 P2 89.58(12)
C104 Mo1 P2 94.94(13)
C103 Mo1 P1 174.49(13)
C102 Mo1 P1 90.25(15)
C101 Mo1 P1 96.57(13)
C104 Mo1 P1 89.66(13)
P2 Mo1 P1 91.65(4)
O1 C101 Mo1 173.9(4)
O2 C102 Mo1 176.8(4)
O3 C103 Mo1 179.2(4)
O4 C104 Mo1 174.5(4)
C32 C31 C36 118.2(4)
C32 C31 P1 119.8(3)
C36 C31 P1 121.4(3)
C35 C36 C31 120.3(5)
C35 C36 H36 119.9
C31 C36 H36 119.9
C34 C35 C36 120.6(5)
C34 C35 H35 119.7
C36 C35 H35 119.7
C33 C34 C35 119.7(4)
C33 C34 H34 120.2
C35 C34 H34 120.2
C34 C33 C32 120.2(5)
C34 C33 H33 119.9
C32 C33 H33 119.9
C33 C32 C31 121.0(5)
C33 C32 H32 119.5
C31 C32 H32 119.5
C26 C21 C22 118.5(4)
C26 C21 P1 120.8(3)
C22 C21 P1 120.4(3)
C23 C22 C21 120.4(4)
C23 C22 H22 119.8
C21 C22 H22 119.8
C24 C23 C22 120.3(4)
C24 C23 H23 119.8
C22 C23 H23 119.8
C25 C24 C23 120.2(4)
C25 C24 H24 119.9
C23 C24 H24 119.9
C24 C25 C26 120.1(5)
C24 C25 H25 120
C26 C25 H25 120
C25 C26 C21 120.5(4)
C25 C26 H26 119.8
C21 C26 H26 119.8
C2 C1 P1 127.0(3)
C2 C1 H1 116.5
P1 C1 H1 116.5
C1 C2 S2 122.7(3)
C1 C2 S1 125.3(3)
S2 C2 S1 112.0(2)
C3 C4 C6 126.3(5)
C3 C4 S2 117.0(3)
C6 C4 S2 116.6(4)
C4 C6 H6C 109.5
C4 C6 H6B 109.5
H6C C6 H6B 109.5
C4 C6 H6A 109.5
H6C C6 H6A 109.5
H6B C6 H6A 109.5
C4 C3 C5 128.1(5)
C4 C3 S1 116.3(4)
C5 C3 S1 115.6(4)
C3 C5 H5A 109.5
C3 C5 H5B 109.5
H5A C5 H5B 109.5
C3 C5 H5C 109.5
H5A C5 H5C 109.5
H5B C5 H5C 109.5
C4 S2 C2 97.5(2)
C2 S1 C3 96.8(2)
C1 P1 C31 102.32(19)
C1 P1 C21 101.98(19)
C31 P1 C21 103.36(18)
C1 P1 Mo1 120.23(14)
C31 P1 Mo1 109.16(15)
C21 P1 Mo1 117.59(14)
C11 P2 C51 101.65(19)
C11 P2 C41 104.3(2)
C51 P2 C41 104.81(19)
C11 P2 Mo1 115.16(15)
C51 P2 Mo1 112.73(14)
C41 P2 Mo1 116.59(14)
C56 C51 C52 116.9(4)
C56 C51 P2 125.4(3)
C52 C51 P2 117.7(3)
C53 C52 C51 120.9(5)
C53 C52 H52 119.5
C51 C52 H52 119.5
C52 C53 C54 120.2(5)
C52 C53 H53 119.9
C54 C53 H53 119.9
C55 C54 C53 120.2(5)
C55 C54 H54 119.9
C53 C54 H54 119.9
C56 C55 C54 119.5(5)
C56 C55 H55 120.2
C54 C55 H55 120.2
C55 C56 C51 122.1(5)
C55 C56 H56 118.9
C51 C56 H56 118.9
C42 C41 C46 118.8(4)
C42 C41 P2 122.9(3)
C46 C41 P2 118.1(4)
C41 C46 C45 120.5(5)
C41 C46 H46 119.7
C45 C46 H46 119.7
C44 C45 C46 119.5(5)
C44 C45 H45 120.2
C46 C45 H45 120.2
C43 C44 C45 120.6(5)
C43 C44 H44 119.7
C45 C44 H44 119.7
C44 C43 C42 120.3(6)
C44 C43 H43 119.9
C42 C43 H43 119.9
C41 C42 C43 120.2(5)
C41 C42 H42 119.9
C43 C42 H42 119.9
C12 C11 P2 129.1(3)
C12 C11 H11 115.5
P2 C11 H11 115.5
C11 C12 S3 122.1(3)
C11 C12 S4 125.4(3)
S3 C12 S4 112.4(3)
C14 C13 C15 126.0(6)
C14 C13 S3 117.4(4)
C15 C13 S3 116.6(5)
C13 C15 H15A 109.5
C13 C15 H15B 109.5
H15A C15 H15B 109.5
C13 C15 H15C 109.5
H15A C15 H15C 109.5
H15B C15 H15C 109.5
C13 C14 C16 128.0(5)
C13 C14 S4 116.3(4)
C16 C14 S4 115.8(4)
C14 C16 H16C 109.5
C14 C16 H16B 109.5
H16C C16 H16B 109.5
C14 C16 H16A 109.5
H16C C16 H16A 109.5
H16B C16 H16A 109.5
C13 S3 C12 97.1(2)
C14 S4 C12 96.7(2)

loop_
_geom_bond_atom_site_label_1
_geom_bond_atom_site_label_2
_geom_bond_distance
Mo1 C103 1.971(5)
Mo1 C102 1.982(5)
Mo1 C101 2.009(4)
Mo1 C104 2.049(4)
Mo1 P2 2.5456(11)
Mo1 P1 2.5543(12)
C101 O1 1.146(5)
C102 O2 1.161(6)
C103 O3 1.162(6)
C104 O4 1.138(5)
C31 C32 1.387(6)
C31 C36 1.399(6)
C31 P1 1.836(4)
C36 C35 1.385(6)
C36 H36 0.93
C35 C34 1.377(7)
C35 H35 0.93
C34 C33 1.375(7)
C34 H34 0.93
C33 C32 1.384(6)
C33 H33 0.93
C32 H32 0.93
C21 C26 1.386(6)
C21 C22 1.387(5)
C21 P1 1.840(4)
C22 C23 1.380(6)
C22 H22 0.93
C23 C24 1.368(7)
C23 H23 0.93
C24 C25 1.366(7)
C24 H24 0.93
C25 C26 1.384(6)
C25 H25 0.93
C26 H26 0.93
C1 C2 1.343(5)
C1 P1 1.795(4)
C1 H1 0.93
C2 S2 1.750(4)
C2 S1 1.754(4)
C4 C3 1.330(6)
C4 C6 1.503(6)
C4 S2 1.744(4)
C6 H6C 0.96
C6 H6B 0.96
C6 H6A 0.96
C3 C5 1.495(7)
C3 S1 1.768(5)
C5 H5A 0.96
C5 H5B 0.96
C5 H5C 0.96
P2 C11 1.798(4)
P2 C51 1.839(4)
P2 C41 1.843(4)
C51 C56 1.385(6)
C51 C52 1.412(6)
C52 C53 1.369(7)
C52 H52 0.93
C53 C54 1.375(8)
C53 H53 0.93
C54 C55 1.373(8)
C54 H54 0.93
C55 C56 1.373(7)
C55 H55 0.93
C56 H56 0.93
C41 C42 1.378(6)
C41 C46 1.388(6)
C46 C45 1.401(6)
C46 H46 0.93
C45 C44 1.366(8)
C45 H45 0.93
C44 C43 1.362(8)
C44 H44 0.93
C43 C42 1.400(6)
C43 H43 0.93
C42 H42 0.93
C11 C12 1.338(6)
C11 H11 0.93
C12 S3 1.740(4)
C12 S4 1.757(5)
C13 C14 1.337(7)
C13 C15 1.519(7)
C13 S3 1.733(6)
C15 H15A 0.96
C15 H15B 0.96
C15 H15C 0.96
C14 C16 1.504(7)
C14 S4 1.746(5)
C16 H16C 0.96
C16 H16B 0.96
C16 H16A 0.96

loop_
_geom_torsion_atom_site_label_1
_geom_torsion_atom_site_label_2
_geom_torsion_atom_site_label_3
_geom_torsion_atom_site_label_4
_geom_torsion
C103 Mo1 C101 O1 -50(4)
C102 Mo1 C101 O1 39(4)
C104 Mo1 C101 O1 -14(5)
P2 Mo1 C101 O1 -139(4)
P1 Mo1 C101 O1 129(4)
C103 Mo1 C102 O2 67(8)
C101 Mo1 C102 O2 -22(8)
C104 Mo1 C102 O2 152(8)
P2 Mo1 C102 O2 2(10)
P1 Mo1 C102 O2 -119(8)
C102 Mo1 C103 O3 8E1(4)
C101 Mo1 C103 O3 17E1(10)
C104 Mo1 C103 O3 -1E1(4)
P2 Mo1 C103 O3 -10E1(4)
P1 Mo1 C103 O3 -1E1(4)
C103 Mo1 C104 O4 37(5)
C102 Mo1 C104 O4 -52(5)
C101 Mo1 C104 O4 0(5)
P2 Mo1 C104 O4 126(5)
P1 Mo1 C104 O4 -143(5)
C32 C31 C36 C35 -0.7(7)
P1 C31 C36 C35 170.8(4)
C31 C36 C35 C34 0.2(8)
C36 C35 C34 C33 0.9(8)
C35 C34 C33 C32 -1.4(9)
C34 C33 C32 C31 0.9(8)
C36 C31 C32 C33 0.2(7)
P1 C31 C32 C33 -171.4(4)
C26 C21 C22 C23 0.4(6)
P1 C21 C22 C23 175.2(3)
C21 C22 C23 C24 0.2(7)
C22 C23 C24 C25 0.2(7)
C23 C24 C25 C26 -1.0(7)
C24 C25 C26 C21 1.6(7)
C22 C21 C26 C25 -1.3(6)
P1 C21 C26 C25 -176.1(3)
P1 C1 C2 S2 176.2(3)
P1 C1 C2 S1 -3.6(6)
C6 C4 C3 C5 0.9(11)
S2 C4 C3 C5 178.8(6)
C6 C4 C3 S1 -179.7(5)
S2 C4 C3 S1 -1.7(6)
C3 C4 S2 C2 -3.1(5)
C6 C4 S2 C2 175.1(4)
C1 C2 S2 C4 -173.2(4)
S1 C2 S2 C4 6.6(3)
C1 C2 S1 C3 172.5(4)
S2 C2 S1 C3 -7.3(3)
C4 C3 S1 C2 5.6(5)
C5 C3 S1 C2 -174.9(5)
C2 C1 P1 C31 165.3(4)
C2 C1 P1 C21 58.6(4)
C2 C1 P1 Mo1 -73.6(4)
C32 C31 P1 C1 -149.7(4)
C36 C31 P1 C1 38.9(4)
C32 C31 P1 C21 -44.0(4)
C36 C31 P1 C21 144.6(4)
C32 C31 P1 Mo1 81.9(4)
C36 C31 P1 Mo1 -89.5(4)
C26 C21 P1 C1 61.4(4)
C22 C21 P1 C1 -113.3(3)
C26 C21 P1 C31 -44.6(4)
C22 C21 P1 C31 140.7(3)
C26 C21 P1 Mo1 -164.9(3)
C22 C21 P1 Mo1 20.4(4)
C103 Mo1 P1 C1 -118.0(15)
C102 Mo1 P1 C1 157.82(19)
C101 Mo1 P1 C1 70.80(19)
C104 Mo1 P1 C1 -113.90(19)
P2 Mo1 P1 C1 -18.97(15)
C103 Mo1 P1 C31 -0.4(15)
C102 Mo1 P1 C31 -84.54(19)
C101 Mo1 P1 C31 -171.57(19)
C104 Mo1 P1 C31 3.7(2)
P2 Mo1 P1 C31 98.66(15)
C103 Mo1 P1 C21 116.9(15)
C102 Mo1 P1 C21 32.69(18)
C101 Mo1 P1 C21 -54.34(18)
C104 Mo1 P1 C21 120.97(18)
P2 Mo1 P1 C21 -144.11(14)
C103 Mo1 P2 C11 -112.3(2)
C102 Mo1 P2 C11 -48(2)
C101 Mo1 P2 C11 -23.5(2)
C104 Mo1 P2 C11 162.9(2)
P1 Mo1 P2 C11 73.11(16)
C103 Mo1 P2 C51 3.69(18)
C102 Mo1 P2 C51 68(2)
C101 Mo1 P2 C51 92.57(19)
C104 Mo1 P2 C51 -81.06(19)
P1 Mo1 P2 C51 -170.87(14)
C103 Mo1 P2 C41 125.0(2)
C102 Mo1 P2 C41 -170(2)
C101 Mo1 P2 C41 -146.1(2)
C104 Mo1 P2 C41 40.2(2)
P1 Mo1 P2 C41 -49.56(17)
C11 P2 C51 C56 -133.2(4)
C41 P2 C51 C56 -24.8(4)
Mo1 P2 C51 C56 103.0(4)
C11 P2 C51 C52 50.2(4)
C41 P2 C51 C52 158.6(3)
Mo1 P2 C51 C52 -73.6(4)
C56 C51 C52 C53 0.8(7)
P2 C51 C52 C53 177.7(4)
C51 C52 C53 C54 -1.8(8)
C52 C53 C54 C55 0.8(8)
C53 C54 C55 C56 1.3(8)
C54 C55 C56 C51 -2.4(8)
C52 C51 C56 C55 1.3(7)
P2 C51 C56 C55 -175.3(4)
C11 P2 C41 C42 -7.4(4)
C51 P2 C41 C42 -113.9(4)
Mo1 P2 C41 C42 120.7(4)
C11 P2 C41 C46 177.2(3)
C51 P2 C41 C46 70.7(4)
Mo1 P2 C41 C46 -54.7(4)
C42 C41 C46 C45 2.3(7)
P2 C41 C46 C45 177.9(4)
C41 C46 C45 C44 -0.6(7)
C46 C45 C44 C43 -1.3(8)
C45 C44 C43 C42 1.6(8)
C46 C41 C42 C43 -2.1(7)
P2 C41 C42 C43 -177.4(4)
C44 C43 C42 C41 0.1(8)
C51 P2 C11 C12 45.0(5)
C41 P2 C11 C12 -63.8(5)
Mo1 P2 C11 C12 167.2(4)
P2 C11 C12 S3 -176.4(3)
P2 C11 C12 S4 1.5(7)
C15 C13 C14 C16 -1.4(9)
S3 C13 C14 C16 177.5(5)
C15 C13 C14 S4 178.3(4)
S3 C13 C14 S4 -2.8(6)
C14 C13 S3 C12 -0.2(5)
C15 C13 S3 C12 178.8(4)
C11 C12 S3 C13 -178.8(4)
S4 C12 S3 C13 3.0(3)
C13 C14 S4 C12 4.3(5)
C16 C14 S4 C12 -176.0(4)
C11 C12 S4 C14 177.7(4)
S3 C12 S4 C14 -4.2(3)
